data_7101772
loop_
_publ_author_name
'Maeda, Hiromitsu'
'Ito, Yoshihiro'
'Kusunose, Yukio'
'Nakanishi, Takashi'

_publ_section_title
;
 Di-pyrrolyl-pyrazoles: anion receptors in protonated form and
 efficient building blocks for organized structures.
;
_journal_issue 11
_journal_name_full 'Chemical communications (Cambridge, England)'
_journal_page_first 1136
_journal_page_last 1138
_journal_paper_doi 10.1039/b615787d
_journal_year 2007
_chemical_formula_sum 'C15 H15 F3 N4 O2'
_chemical_formula_weight 340.31
_chemical_name_systematic
;
?
;
_space_group_IT_number 2
_symmetry_cell_setting triclinic
_symmetry_Int_Tables_number 2
_symmetry_space_group_name_Hall '-P 1'
_symmetry_space_group_name_H-M 'P -1'
_atom_sites_solution_hydrogens geom
_atom_sites_solution_primary direct
_atom_sites_solution_secondary difmap
_audit_creation_method SHELXL-97
_cell_angle_alpha 85.90(3)
_cell_angle_beta 87.73(3)
_cell_angle_gamma 65.63(2)
_cell_formula_units_Z 2
_cell_length_a 8.307(5)
_cell_length_b 9.278(6)
_cell_length_c 10.960(8)
_cell_measurement_reflns_used 6116
_cell_measurement_temperature 123(2)
_cell_measurement_theta_max 27.6
_cell_measurement_theta_min 3.1
_cell_volume 767.5(9)
_computing_cell_refinement PROCESS-AUTO
_computing_data_collection PROCESS-AUTO
_computing_data_reduction CrystalStructure
_computing_publication_material 'CrystalStructure 3.6.0'
_computing_structure_refinement 'SHELXL-97 (Sheldrick, 1997)'
_computing_structure_solution 'SHELXS-97 (Sheldrick, 1990)'
_diffrn_ambient_temperature 123(2)
_diffrn_detector_area_resol_mean 10.00
_diffrn_measured_fraction_theta_full 0.990
_diffrn_measured_fraction_theta_max 0.990
_diffrn_measurement_device_type 'Rigaku RAXIS-RAPID'
_diffrn_measurement_method \w
_diffrn_radiation_monochromator graphite
_diffrn_radiation_source 'fine-focus sealed tube'
_diffrn_radiation_type MoK\a
_diffrn_radiation_wavelength 0.71075
_diffrn_reflns_av_R_equivalents 0.0264
_diffrn_reflns_av_sigmaI/netI 0.0338
_diffrn_reflns_limit_h_max 10
_diffrn_reflns_limit_h_min -10
_diffrn_reflns_limit_k_max 12
_diffrn_reflns_limit_k_min -12
_diffrn_reflns_limit_l_max 14
_diffrn_reflns_limit_l_min -14
_diffrn_reflns_number 7620
_diffrn_reflns_theta_full 27.49
_diffrn_reflns_theta_max 27.49
_diffrn_reflns_theta_min 3.14
_exptl_absorpt_coefficient_mu 0.125
_exptl_absorpt_correction_T_max 0.9876
_exptl_absorpt_correction_T_min 0.9401
_exptl_absorpt_correction_type none
_exptl_crystal_colour colorless
_exptl_crystal_density_diffrn 1.473
_exptl_crystal_density_method 'not measured'
_exptl_crystal_description prism
_exptl_crystal_F_000 352
_exptl_crystal_size_max 0.50
_exptl_crystal_size_mid 0.30
_exptl_crystal_size_min 0.10
_refine_diff_density_max 0.681
_refine_diff_density_min -0.755
_refine_diff_density_rms 0.094
_refine_ls_extinction_method none
_refine_ls_goodness_of_fit_ref 1.089
_refine_ls_hydrogen_treatment constr
_refine_ls_matrix_type full
_refine_ls_number_parameters 218
_refine_ls_number_reflns 3484
_refine_ls_number_restraints 0
_refine_ls_restrained_S_all 1.089
_refine_ls_R_factor_all 0.0741
_refine_ls_R_factor_gt 0.0624
_refine_ls_shift/su_max 0.000
_refine_ls_shift/su_mean 0.000
_refine_ls_structure_factor_coef Fsqd
_refine_ls_weighting_details 'calc w=1/[\s^2^(Fo^2^)+(0.0919P)^2^+0.9204P] where P=(Fo^2^+2Fc^2^)/3'
_refine_ls_weighting_scheme calc
_refine_ls_wR_factor_gt 0.1748
_refine_ls_wR_factor_ref 0.1866
_reflns_number_gt 2811
_reflns_number_total 3484
_reflns_threshold_expression >2sigma(I)
_cod_data_source_file b615787d.txt
_cod_data_source_block shelxl_1
_cod_database_code 7101772

loop_
_symmetry_equiv_pos_as_xyz
'x, y, z'
'-x, -y, -z'

loop_
_atom_site_label
_atom_site_type_symbol
_atom_site_fract_x
_atom_site_fract_y
_atom_site_fract_z
_atom_site_U_iso_or_equiv
_atom_site_adp_type
_atom_site_occupancy
_atom_site_symmetry_multiplicity
_atom_site_calc_flag
_atom_site_refinement_flags
F1 F 0.5081(3) 0.2857(3) 0.08507(17) 0.0567(6) Uani 1 1 d .
F2 F 0.2366(2) 0.3446(3) 0.12887(19) 0.0609(7) Uani 1 1 d .
F3 F 0.4329(3) 0.1189(2) 0.1849(2) 0.0543(6) Uani 1 1 d .
O1 O 0.3007(2) 0.4599(2) 0.32202(16) 0.0239(4) Uani 1 1 d .
O2 O 0.5667(2) 0.2546(2) 0.34241(16) 0.0254(4) Uani 1 1 d .
N1 N 0.0836(2) 0.4338(2) 0.70214(17) 0.0175(4) Uani 1 1 d .
H1 H -0.0306 0.4734 0.7182 0.021 Uiso 1 1 calc R
N2 N -0.0947(2) 0.3190(2) 0.52412(17) 0.0173(4) Uani 1 1 d .
H2 H -0.1739 0.3944 0.5659 0.021 Uiso 1 1 calc R
N3 N -0.1306(2) 0.2368(2) 0.43964(17) 0.0177(4) Uani 1 1 d .
H3 H -0.2370 0.2497 0.4186 0.021 Uiso 1 1 calc R
N4 N -0.1092(2) 0.0178(2) 0.24727(17) 0.0182(4) Uani 1 1 d .
H4 H -0.2205 0.0748 0.2661 0.022 Uiso 1 1 calc R
C1 C 0.1560(3) 0.5766(3) 0.8622(2) 0.0253(5) Uani 1 1 d .
H1A H 0.0282 0.6180 0.8769 0.030 Uiso 1 1 calc R
H1B H 0.1895 0.6649 0.8402 0.030 Uiso 1 1 calc R
H1C H 0.2180 0.5186 0.9365 0.030 Uiso 1 1 calc R
C2 C 0.2051(3) 0.4680(3) 0.7605(2) 0.0191(5) Uani 1 1 d .
C3 C 0.3682(3) 0.3836(3) 0.7089(2) 0.0222(5) Uani 1 1 d .
H3A H 0.4769 0.3849 0.7313 0.027 Uiso 1 1 calc R
C4 C 0.3458(3) 0.2949(3) 0.6173(2) 0.0215(5) Uani 1 1 d .
H4A H 0.4362 0.2255 0.5669 0.026 Uiso 1 1 calc R
C5 C 0.1682(3) 0.3276(3) 0.6141(2) 0.0180(4) Uani 1 1 d .
C6 C 0.0815(3) 0.2667(2) 0.5336(2) 0.0166(4) Uani 1 1 d .
C7 C 0.1592(3) 0.1485(3) 0.4515(2) 0.0193(5) Uani 1 1 d .
H7A H 0.2822 0.0900 0.4379 0.023 Uiso 1 1 calc R
C8 C 0.0221(3) 0.1324(2) 0.3930(2) 0.0174(4) Uani 1 1 d .
C9 C 0.0343(3) 0.0264(3) 0.3000(2) 0.0182(4) Uani 1 1 d .
C10 C 0.1842(3) -0.0813(3) 0.2462(2) 0.0227(5) Uani 1 1 d .
H10A H 0.3027 -0.1012 0.2642 0.027 Uiso 1 1 calc R
C11 C 0.1297(3) -0.1564(3) 0.1597(2) 0.0242(5) Uani 1 1 d .
H11A H 0.2050 -0.2368 0.1091 0.029 Uiso 1 1 calc R
C12 C -0.0524(3) -0.0925(3) 0.1615(2) 0.0206(5) Uani 1 1 d .
C13 C -0.1780(3) -0.1266(3) 0.0876(2) 0.0260(5) Uani 1 1 d .
H13A H -0.2996 -0.0596 0.1118 0.031 Uiso 1 1 calc R
H13B H -0.1568 -0.2384 0.1018 0.031 Uiso 1 1 calc R
H13C H -0.1602 -0.1040 0.0006 0.031 Uiso 1 1 calc R
C14 C 0.4234(3) 0.3366(3) 0.2920(2) 0.0190(5) Uani 1 1 d .
C15 C 0.3987(3) 0.2727(3) 0.1710(2) 0.0268(5) Uani 1 1 d .

loop_
_atom_site_aniso_label
_atom_site_aniso_U_11
_atom_site_aniso_U_22
_atom_site_aniso_U_33
_atom_site_aniso_U_23
_atom_site_aniso_U_13
_atom_site_aniso_U_12
F1 0.0653(13) 0.0948(17) 0.0281(9) -0.0223(10) 0.0179(9) -0.0499(13)
F2 0.0308(9) 0.0836(15) 0.0495(12) -0.0355(11) -0.0177(8) 0.0017(10)
F3 0.0755(14) 0.0401(10) 0.0577(13) -0.0223(9) -0.0027(10) -0.0310(10)
O1 0.0178(8) 0.0236(8) 0.0279(9) -0.0090(7) 0.0014(6) -0.0050(7)
O2 0.0162(8) 0.0296(9) 0.0282(9) -0.0097(7) -0.0034(6) -0.0056(7)
N1 0.0162(9) 0.0176(9) 0.0188(9) -0.0027(7) -0.0008(7) -0.0067(7)
N2 0.0163(9) 0.0161(8) 0.0185(9) -0.0050(7) -0.0007(7) -0.0052(7)
N3 0.0164(9) 0.0182(9) 0.0187(9) -0.0042(7) -0.0028(7) -0.0066(7)
N4 0.0179(9) 0.0173(9) 0.0184(9) -0.0043(7) -0.0002(7) -0.0057(7)
C1 0.0298(12) 0.0254(12) 0.0236(12) -0.0064(9) -0.0005(9) -0.0134(10)
C2 0.0199(10) 0.0175(10) 0.0214(11) 0.0004(8) -0.0036(8) -0.0093(9)
C3 0.0189(10) 0.0228(11) 0.0266(12) -0.0018(9) -0.0036(9) -0.0100(9)
C4 0.0180(11) 0.0209(11) 0.0243(11) -0.0035(9) -0.0001(8) -0.0063(9)
C5 0.0180(10) 0.0160(10) 0.0188(10) -0.0013(8) -0.0006(8) -0.0058(8)
C6 0.0172(10) 0.0147(9) 0.0173(10) 0.0010(8) -0.0015(8) -0.0063(8)
C7 0.0166(10) 0.0181(10) 0.0207(11) -0.0019(8) -0.0014(8) -0.0046(8)
C8 0.0181(10) 0.0151(9) 0.0167(10) 0.0003(8) -0.0007(8) -0.0046(8)
C9 0.0191(10) 0.0167(10) 0.0176(10) -0.0009(8) -0.0020(8) -0.0061(8)
C10 0.0199(11) 0.0206(11) 0.0248(12) -0.0040(9) 0.0000(9) -0.0051(9)
C11 0.0262(12) 0.0193(11) 0.0240(12) -0.0076(9) 0.0045(9) -0.0056(9)
C12 0.0276(12) 0.0169(10) 0.0169(10) -0.0025(8) 0.0003(9) -0.0087(9)
C13 0.0309(12) 0.0255(12) 0.0227(12) -0.0073(9) -0.0021(9) -0.0116(10)
C14 0.0167(10) 0.0209(10) 0.0214(11) -0.0046(8) 0.0014(8) -0.0094(9)
C15 0.0197(11) 0.0330(13) 0.0257(12) -0.0115(10) 0.0000(9) -0.0073(10)

loop_
_atom_type_symbol
_atom_type_description
_atom_type_scat_dispersion_real
_atom_type_scat_dispersion_imag
_atom_type_scat_source
C C 0.0033 0.0016 'International Tables Vol C Tables 4.2.6.8 and 6.1.1.4'
H H 0.0000 0.0000 'International Tables Vol C Tables 4.2.6.8 and 6.1.1.4'
N N 0.0061 0.0033 'International Tables Vol C Tables 4.2.6.8 and 6.1.1.4'
O O 0.0106 0.0060 'International Tables Vol C Tables 4.2.6.8 and 6.1.1.4'
F F 0.0171 0.0103 'International Tables Vol C Tables 4.2.6.8 and 6.1.1.4'

loop_
_geom_angle_atom_site_label_1
_geom_angle_atom_site_label_2
_geom_angle_atom_site_label_3
_geom_angle
C2 N1 C5 109.37(19)
C2 N1 H1 125.3
C5 N1 H1 125.3
C6 N2 N3 108.95(18)
C6 N2 H2 125.5
N3 N2 H2 125.5
C8 N3 N2 109.39(18)
C8 N3 H3 125.3
N2 N3 H3 125.3
C12 N4 C9 109.63(19)
C12 N4 H4 125.2
C9 N4 H4 125.2
C2 C1 H1A 109.5
C2 C1 H1B 109.5
H1A C1 H1B 109.5
C2 C1 H1C 109.5
H1A C1 H1C 109.5
H1B C1 H1C 109.5
N1 C2 C3 107.7(2)
N1 C2 C1 122.5(2)
C3 C2 C1 129.8(2)
C2 C3 C4 108.0(2)
C2 C3 H3A 126.0
C4 C3 H3A 126.0
C5 C4 C3 107.3(2)
C5 C4 H4A 126.4
C3 C4 H4A 126.4
C4 C5 N1 107.65(19)
C4 C5 C6 127.5(2)
N1 C5 C6 124.8(2)
N2 C6 C7 107.54(19)
N2 C6 C5 124.5(2)
C7 C6 C5 128.0(2)
C6 C7 C8 106.9(2)
C6 C7 H7A 126.5
C8 C7 H7A 126.5
N3 C8 C7 107.2(2)
N3 C8 C9 124.6(2)
C7 C8 C9 128.2(2)
C10 C9 N4 107.5(2)
C10 C9 C8 128.2(2)
N4 C9 C8 124.4(2)
C9 C10 C11 107.4(2)
C9 C10 H10A 126.3
C11 C10 H10A 126.3
C12 C11 C10 107.8(2)
C12 C11 H11A 126.1
C10 C11 H11A 126.1
N4 C12 C11 107.6(2)
N4 C12 C13 122.0(2)
C11 C12 C13 130.4(2)
C12 C13 H13A 109.5
C12 C13 H13B 109.5
H13A C13 H13B 109.5
C12 C13 H13C 109.5
H13A C13 H13C 109.5
H13B C13 H13C 109.5
O1 C14 O2 130.8(2)
O1 C14 C15 115.6(2)
O2 C14 C15 113.6(2)
F1 C15 F2 108.2(2)
F1 C15 F3 106.1(2)
F2 C15 F3 106.3(2)
F1 C15 C14 111.6(2)
F2 C15 C14 113.0(2)
F3 C15 C14 111.4(2)

loop_
_geom_bond_atom_site_label_1
_geom_bond_atom_site_label_2
_geom_bond_distance
F1 C15 1.317(3)
F2 C15 1.318(3)
F3 C15 1.334(3)
O1 C14 1.233(3)
O2 C14 1.243(3)
N1 C2 1.369(3)
N1 C5 1.381(3)
N1 H1 0.8800
N2 C6 1.344(3)
N2 N3 1.356(3)
N2 H2 0.8800
N3 C8 1.347(3)
N3 H3 0.8800
N4 C12 1.363(3)
N4 C9 1.378(3)
N4 H4 0.8800
C1 C2 1.487(3)
C1 H1A 0.9800
C1 H1B 0.9800
C1 H1C 0.9800
C2 C3 1.377(3)
C3 C4 1.407(3)
C3 H3A 0.9500
C4 C5 1.379(3)
C4 H4A 0.9500
C5 C6 1.440(3)
C6 C7 1.393(3)
C7 C8 1.393(3)
C7 H7A 0.9500
C8 C9 1.439(3)
C9 C10 1.377(3)
C10 C11 1.406(3)
C10 H10A 0.9500
C11 C12 1.378(3)
C11 H11A 0.9500
C12 C13 1.490(3)
C13 H13A 0.9800
C13 H13B 0.9800
C13 H13C 0.9800
C14 C15 1.545(3)

loop_
_geom_torsion_atom_site_label_1
_geom_torsion_atom_site_label_2
_geom_torsion_atom_site_label_3
_geom_torsion_atom_site_label_4
_geom_torsion
C6 N2 N3 C8 -0.8(2)
C5 N1 C2 C3 0.3(2)
C5 N1 C2 C1 -178.7(2)
N1 C2 C3 C4 -0.4(3)
C1 C2 C3 C4 178.6(2)
C2 C3 C4 C5 0.3(3)
C3 C4 C5 N1 -0.1(3)
C3 C4 C5 C6 178.8(2)
C2 N1 C5 C4 -0.1(2)
C2 N1 C5 C6 -179.1(2)
N3 N2 C6 C7 0.5(2)
N3 N2 C6 C5 179.59(19)
C4 C5 C6 N2 -170.7(2)
N1 C5 C6 N2 8.0(3)
C4 C5 C6 C7 8.1(4)
N1 C5 C6 C7 -173.1(2)
N2 C6 C7 C8 -0.1(2)
C5 C6 C7 C8 -179.1(2)
N2 N3 C8 C7 0.7(2)
N2 N3 C8 C9 -179.3(2)
C6 C7 C8 N3 -0.3(2)
C6 C7 C8 C9 179.7(2)
C12 N4 C9 C10 -0.2(2)
C12 N4 C9 C8 179.1(2)
N3 C8 C9 C10 178.8(2)
C7 C8 C9 C10 -1.2(4)
N3 C8 C9 N4 -0.4(4)
C7 C8 C9 N4 179.6(2)
N4 C9 C10 C11 -0.2(3)
C8 C9 C10 C11 -179.4(2)
C9 C10 C11 C12 0.5(3)
C9 N4 C12 C11 0.5(3)
C9 N4 C12 C13 -179.1(2)
C10 C11 C12 N4 -0.6(3)
C10 C11 C12 C13 178.9(2)
O1 C14 C15 F1 110.9(3)
O2 C14 C15 F1 -68.3(3)
O1 C14 C15 F2 -11.2(3)
O2 C14 C15 F2 169.6(2)
O1 C14 C15 F3 -130.8(2)
O2 C14 C15 F3 50.0(3)

loop_
_cod_related_entry_id
_cod_related_entry_database
_cod_related_entry_code
1 ChemSpider 30652997
